data_7227380
loop_
_publ_author_name
'Zhang, Ju-Wen'
'Li, Xiao-Li'
'Kan, Xiao-Min'
'Wu, Hao'
'Liu, Ying'
'Liu, Bin-Qiu'

_publ_section_title
;
 Syntheses, structures, and magnetic properties of two series of
 copper-lanthanide heterometallic coordination polymers based on
 pyridine-2,3-dicarboxylic acid and succinic acid
;
_journal_issue 4
_journal_name_full CrystEngComm
_journal_page_first 661
_journal_paper_doi 10.1039/C6CE02353C
_journal_volume 19
_journal_year 2017
_chemical_formula_sum 'C22 H30 Cu Dy2 N2 O24'
_chemical_formula_weight 1095.02
_chemical_name_systematic
; 
 ? 
;
_space_group_IT_number 2
_symmetry_cell_setting triclinic
_symmetry_space_group_name_Hall '-P 1'
_symmetry_space_group_name_H-M 'P -1'
_atom_sites_solution_hydrogens geom
_atom_sites_solution_primary direct
_atom_sites_solution_secondary difmap
_audit_creation_method SHELXL-97
_audit_update_record
;
2016-05-09 deposited with the CCDC.
2016-12-26 downloaded from the CCDC.
;
_cell_angle_alpha 89.7360(10)
_cell_angle_beta 85.9880(10)
_cell_angle_gamma 89.3680(10)
_cell_formula_units_Z 1
_cell_length_a 6.3769(5)
_cell_length_b 8.9671(7)
_cell_length_c 13.3816(10)
_cell_measurement_reflns_used 3608
_cell_measurement_temperature 296(2)
_cell_measurement_theta_max 28.15
_cell_measurement_theta_min 1.53
_cell_volume 763.26(10)
_computing_cell_refinement 'SMART (Bruker, 2001)'
_computing_data_collection 'SMART (Bruker, 2001)'
_computing_data_reduction 'SAINT+ (Bruker, 1999)'
_computing_molecular_graphics 'PLATON (Spek, 2003)'
_computing_publication_material 'SHELXTL (1998)'
_computing_structure_refinement 'SHELXL-97 (Sheldrick, 1997)'
_computing_structure_solution 'SHELXS-97 (Sheldrick, 1990)'
_diffrn_ambient_temperature 296(2)
_diffrn_measured_fraction_theta_full 0.995
_diffrn_measured_fraction_theta_max 0.995
_diffrn_measurement_device_type 'CCD area detector'
_diffrn_measurement_method 'phi and omega scans'
_diffrn_radiation_monochromator graphite
_diffrn_radiation_source 'fine-focus sealed tube'
_diffrn_radiation_type MoK\a
_diffrn_radiation_wavelength 0.71073
_diffrn_reflns_av_R_equivalents 0.0140
_diffrn_reflns_av_unetI/netI 0.0297
_diffrn_reflns_limit_h_max 8
_diffrn_reflns_limit_h_min -8
_diffrn_reflns_limit_k_max 11
_diffrn_reflns_limit_k_min -11
_diffrn_reflns_limit_l_max 10
_diffrn_reflns_limit_l_min -17
_diffrn_reflns_number 5513
_diffrn_reflns_theta_full 28.15
_diffrn_reflns_theta_max 28.15
_diffrn_reflns_theta_min 1.53
_exptl_absorpt_coefficient_mu 5.643
_exptl_absorpt_correction_T_max 0.6934
_exptl_absorpt_correction_T_min 0.6934
_exptl_absorpt_correction_type multi-scan
_exptl_absorpt_process_details SADABS
_exptl_crystal_colour BLUE
_exptl_crystal_density_diffrn 2.382
_exptl_crystal_density_method 'not measured'
_exptl_crystal_description BLOCK
_exptl_crystal_F_000 529
_exptl_crystal_size_max 0.07
_exptl_crystal_size_mid 0.07
_exptl_crystal_size_min 0.07
_refine_diff_density_max 1.055
_refine_diff_density_min -0.973
_refine_diff_density_rms 0.121
_refine_ls_extinction_method none
_refine_ls_goodness_of_fit_ref 1.046
_refine_ls_hydrogen_treatment constr
_refine_ls_matrix_type full
_refine_ls_number_parameters 232
_refine_ls_number_reflns 3731
_refine_ls_number_restraints 0
_refine_ls_restrained_S_all 1.046
_refine_ls_R_factor_all 0.0254
_refine_ls_R_factor_gt 0.0210
_refine_ls_shift/su_max 0.002
_refine_ls_shift/su_mean 0.000
_refine_ls_structure_factor_coef Fsqd
_refine_ls_weighting_details 'calc w=1/[\s^2^(Fo^2^)+(0.0216P)^2^+0.4267P] where P=(Fo^2^+2Fc^2^)/3'
_refine_ls_weighting_scheme calc
_refine_ls_wR_factor_gt 0.0452
_refine_ls_wR_factor_ref 0.0467
_reflns_number_gt 3414
_reflns_number_total 3731
_reflns_threshold_expression >2sigma(I)
_cod_data_source_file c6ce02353c2.cif
_cod_data_source_block 5
_cod_depositor_comments
;
The following automatic conversions were performed:

'_symmetry_cell_setting' value 'Triclinic' changed to 'triclinic'
according to
/usr/data/users/saulius/crontab/automatic-downloads/rss-feeds/RSC/lib/dictionaries/cif_core.dic
dictionary named 'cif_core.dic' version 2.4.2 from 2011-04-26.

Automatic conversion script
Id: cif_fix_values 4268 2015-11-12 08:31:59Z antanas 

 Adding full bibliography for 7227376--7227384.cif.
;
_cod_original_sg_symbol_H-M P-1
_cod_database_code 7227380

loop_
_symmetry_equiv_pos_as_xyz
'x, y, z'
'-x, -y, -z'

loop_
_atom_site_label
_atom_site_type_symbol
_atom_site_fract_x
_atom_site_fract_y
_atom_site_fract_z
_atom_site_U_iso_or_equiv
_atom_site_adp_type
_atom_site_occupancy
_atom_site_symmetry_multiplicity
_atom_site_calc_flag
_atom_site_refinement_flags
Dy1 Dy 1.11094(2) 0.333139(15) 0.397805(10) 0.01304(5) Uani 1 1 d .
Cu1 Cu 0.5000 0.0000 0.0000 0.02363(12) Uani 1 2 d S
O1W O 1.4232(4) 0.2058(3) 0.33083(17) 0.0261(5) Uani 1 1 d .
H1WA H 1.4303 0.2015 0.2672 0.031 Uiso 1 1 d R
H1WB H 1.5287 0.2144 0.3511 0.031 Uiso 1 1 d R
O1 O 0.6496(4) -0.0635(3) 0.11438(17) 0.0249(5) Uani 1 1 d .
C1 C 0.8596(5) 0.1385(3) 0.0551(2) 0.0167(6) Uani 1 1 d .
N1 N 0.7287(4) 0.1439(3) -0.02007(19) 0.0191(5) Uani 1 1 d .
O2 O 0.9271(4) -0.0080(3) 0.19813(16) 0.0244(5) Uani 1 1 d .
C2 C 1.0283(5) 0.2329(3) 0.0581(2) 0.0173(6) Uani 1 1 d .
O2W O 0.9040(4) 0.1194(3) 0.37614(17) 0.0284(5) Uani 1 1 d .
H2WA H 0.9115 0.0895 0.3158 0.034 Uiso 1 1 d R
H2WB H 0.8907 0.0431 0.4139 0.034 Uiso 1 1 d R
O3 O 1.3505(4) 0.1950(3) 0.13288(18) 0.0307(6) Uani 1 1 d .
O3W O 0.7951(4) 0.4400(3) 0.34538(18) 0.0316(6) Uani 1 1 d .
H3WA H 0.7514 0.4374 0.2926 0.038 Uiso 1 1 d R
H3WB H 0.7055 0.4772 0.3885 0.038 Uiso 1 1 d R
C3 C 1.0703(5) 0.3289(4) -0.0236(2) 0.0228(7) Uani 1 1 d .
H3A H 1.1885 0.3889 -0.0267 0.027 Uiso 1 1 calc R
O4 O 1.0832(3) 0.2999(2) 0.22329(15) 0.0203(5) Uani 1 1 d .
C4 C 0.9345(6) 0.3335(4) -0.0997(2) 0.0257(7) Uani 1 1 d .
H4A H 0.9589 0.3977 -0.1539 0.031 Uiso 1 1 calc R
O4W O 0.4013(4) 0.5315(3) 0.8345(2) 0.0392(7) Uani 1 1 d .
H4WA H 0.3810 0.6092 0.8702 0.047 Uiso 1 1 d R
H4WB H 0.5162 0.4913 0.8498 0.047 Uiso 1 1 d R
O5 O 1.1959(4) 0.1429(2) 0.52620(17) 0.0228(5) Uani 1 1 d .
C5 C 0.7625(5) 0.2417(4) -0.0940(2) 0.0246(7) Uani 1 1 d .
H5A H 0.6672 0.2484 -0.1434 0.030 Uiso 1 1 calc R
O6 O 1.3725(3) 0.3508(2) 0.51909(16) 0.0188(4) Uani 1 1 d .
C6 C 0.8100(5) 0.0136(3) 0.1300(2) 0.0177(6) Uani 1 1 d .
C7 C 1.1650(5) 0.2403(3) 0.1458(2) 0.0171(6) Uani 1 1 d .
O7 O 0.8902(3) 0.3927(2) 0.54376(16) 0.0197(5) Uani 1 1 d .
C8 C 1.3333(5) 0.2245(3) 0.5594(2) 0.0171(6) Uani 1 1 d .
O8 O 1.3021(4) 0.5457(2) 0.32197(16) 0.0214(5) Uani 1 1 d .
C9 C 1.4547(5) 0.1778(4) 0.6477(2) 0.0204(6) Uani 1 1 d .
H9A H 1.4259 0.0741 0.6635 0.025 Uiso 1 1 calc R
H9B H 1.4069 0.2370 0.7056 0.025 Uiso 1 1 calc R
C10 C 1.6909(5) 0.1972(3) 0.6271(2) 0.0184(6) Uani 1 1 d .
H10A H 1.7617 0.1520 0.6817 0.022 Uiso 1 1 calc R
H10B H 1.7357 0.1436 0.5664 0.022 Uiso 1 1 calc R
C11 C 0.7601(4) 0.3564(3) 0.6155(2) 0.0148(6) Uani 1 1 d .

loop_
_atom_site_aniso_label
_atom_site_aniso_U_11
_atom_site_aniso_U_22
_atom_site_aniso_U_33
_atom_site_aniso_U_23
_atom_site_aniso_U_13
_atom_site_aniso_U_12
Dy1 0.01331(7) 0.01461(7) 0.01135(7) -0.00253(5) -0.00133(5) -0.00240(5)
Cu1 0.0194(3) 0.0309(3) 0.0218(3) 0.0037(2) -0.0087(2) -0.0081(2)
O1W 0.0207(11) 0.0368(14) 0.0210(11) -0.0047(10) -0.0031(9) 0.0056(10)
O1 0.0239(12) 0.0290(13) 0.0227(12) 0.0033(10) -0.0072(9) -0.0081(10)
C1 0.0173(14) 0.0202(15) 0.0126(13) -0.0033(11) -0.0006(11) -0.0015(12)
N1 0.0195(13) 0.0227(14) 0.0155(12) -0.0032(10) -0.0023(10) -0.0016(11)
O2 0.0300(12) 0.0262(12) 0.0183(11) -0.0017(9) -0.0098(9) -0.0020(10)
C2 0.0183(14) 0.0195(15) 0.0139(14) -0.0059(11) 0.0002(11) -0.0006(12)
O2W 0.0458(15) 0.0236(12) 0.0164(11) -0.0010(9) -0.0037(10) -0.0159(11)
O3 0.0190(12) 0.0482(16) 0.0249(12) -0.0114(11) -0.0021(10) 0.0046(11)
O3W 0.0285(13) 0.0459(16) 0.0212(12) -0.0156(11) -0.0097(10) 0.0179(12)
C3 0.0259(17) 0.0238(16) 0.0190(16) -0.0014(13) -0.0012(13) -0.0060(13)
O4 0.0219(11) 0.0249(12) 0.0142(10) -0.0080(9) -0.0025(8) 0.0001(9)
C4 0.0340(19) 0.0247(17) 0.0183(15) 0.0039(13) -0.0014(14) -0.0048(14)
O4W 0.0332(15) 0.0472(17) 0.0365(15) 0.0009(13) 0.0024(12) -0.0023(13)
O5 0.0261(12) 0.0200(11) 0.0235(12) 0.0014(9) -0.0084(9) -0.0092(9)
C5 0.0299(17) 0.0280(18) 0.0166(15) 0.0005(13) -0.0067(13) 0.0005(14)
O6 0.0216(11) 0.0162(10) 0.0193(11) 0.0014(9) -0.0067(9) -0.0036(9)
C6 0.0192(14) 0.0187(15) 0.0152(14) -0.0049(12) -0.0013(11) 0.0001(12)
C7 0.0176(14) 0.0178(14) 0.0161(14) -0.0006(11) -0.0016(11) -0.0044(11)
O7 0.0201(11) 0.0206(11) 0.0178(11) -0.0008(9) 0.0044(9) -0.0032(9)
C8 0.0177(14) 0.0173(15) 0.0159(14) -0.0015(11) 0.0010(11) -0.0014(12)
O8 0.0254(12) 0.0195(11) 0.0188(11) -0.0050(9) 0.0026(9) -0.0046(9)
C9 0.0209(15) 0.0227(16) 0.0182(15) 0.0061(12) -0.0050(12) -0.0081(13)
C10 0.0198(15) 0.0144(14) 0.0211(15) 0.0016(12) -0.0019(12) -0.0018(12)
C11 0.0128(13) 0.0174(14) 0.0149(14) 0.0011(11) -0.0049(11) -0.0036(11)

loop_
_atom_type_symbol
_atom_type_description
_atom_type_scat_dispersion_real
_atom_type_scat_dispersion_imag
_atom_type_scat_source
C C 0.0033 0.0016 'International Tables Vol C Tables 4.2.6.8 and 6.1.1.4'
H H 0.0000 0.0000 'International Tables Vol C Tables 4.2.6.8 and 6.1.1.4'
Cu Cu 0.3201 1.2651 'International Tables Vol C Tables 4.2.6.8 and 6.1.1.4'
Dy Dy -0.1892 4.4098 'International Tables Vol C Tables 4.2.6.8 and 6.1.1.4'
N N 0.0061 0.0033 'International Tables Vol C Tables 4.2.6.8 and 6.1.1.4'
O O 0.0106 0.0060 'International Tables Vol C Tables 4.2.6.8 and 6.1.1.4'

loop_
_geom_angle_atom_site_label_1
_geom_angle_atom_site_label_2
_geom_angle_atom_site_label_3
_geom_angle
_geom_angle_site_symmetry_1
_geom_angle_site_symmetry_3
O2W Dy1 O3W 78.03(9) . .
O2W Dy1 O4 72.09(8) . .
O3W Dy1 O4 68.72(8) . .
O2W Dy1 O7 88.77(8) . .
O3W Dy1 O7 71.96(8) . .
O4 Dy1 O7 138.92(8) . .
O2W Dy1 O1W 91.54(9) . .
O3W Dy1 O1W 140.57(8) . .
O4 Dy1 O1W 71.88(8) . .
O7 Dy1 O1W 146.55(8) . .
O2W Dy1 O6 124.15(8) . .
O3W Dy1 O6 144.13(8) . .
O4 Dy1 O6 140.68(7) . .
O7 Dy1 O6 80.13(7) . .
O1W Dy1 O6 72.14(8) . .
O2W Dy1 O8 148.38(8) . .
O3W Dy1 O8 88.76(9) . .
O4 Dy1 O8 76.36(8) . .
O7 Dy1 O8 114.47(7) . .
O1W Dy1 O8 80.56(8) . .
O6 Dy1 O8 82.64(7) . .
O2W Dy1 O5 71.41(8) . .
O3W Dy1 O5 134.43(8) . .
O4 Dy1 O5 128.50(8) . .
O7 Dy1 O5 74.36(7) . .
O1W Dy1 O5 74.09(8) . .
O6 Dy1 O5 52.84(7) . .
O8 Dy1 O5 133.50(7) . .
O2W Dy1 O7 145.55(8) . 2_766
O3W Dy1 O7 74.33(8) . 2_766
O4 Dy1 O7 115.06(7) . 2_766
O7 Dy1 O7 63.41(8) . 2_766
O1W Dy1 O7 122.90(8) . 2_766
O6 Dy1 O7 73.22(7) . 2_766
O8 Dy1 O7 51.07(7) . 2_766
O5 Dy1 O7 115.70(7) . 2_766
O2W Dy1 C8 97.65(8) . .
O3W Dy1 C8 147.07(8) . .
O4 Dy1 C8 141.54(8) . .
O7 Dy1 C8 75.34(8) . .
O1W Dy1 C8 71.47(8) . .
O6 Dy1 C8 26.57(8) . .
O8 Dy1 C8 108.47(8) . .
O5 Dy1 C8 26.27(8) . .
O7 Dy1 C8 94.54(8) 2_766 .
O2W Dy1 C11 158.70(8) . 2_766
O3W Dy1 C11 81.18(9) . 2_766
O4 Dy1 C11 96.05(8) . 2_766
O7 Dy1 C11 89.21(8) . 2_766
O1W Dy1 C11 101.68(8) . 2_766
O6 Dy1 C11 76.27(7) . 2_766
O8 Dy1 C11 25.28(7) . 2_766
O5 Dy1 C11 128.14(8) . 2_766
O7 Dy1 C11 25.79(7) 2_766 2_766
C8 Dy1 C11 102.33(8) . 2_766
O1 Cu1 O1 180.0 . 2_655
O1 Cu1 N1 83.99(10) . .
O1 Cu1 N1 96.00(10) 2_655 .
O1 Cu1 N1 96.01(10) . 2_655
O1 Cu1 N1 83.99(10) 2_655 2_655
N1 Cu1 N1 180.0 . 2_655
Dy1 O1W H1WA 112.4 . .
Dy1 O1W H1WB 123.6 . .
H1WA O1W H1WB 112.5 . .
C6 O1 Cu1 114.71(19) . .
N1 C1 C2 122.0(3) . .
N1 C1 C6 113.5(3) . .
C2 C1 C6 124.4(3) . .
C5 N1 C1 119.7(3) . .
C5 N1 Cu1 128.4(2) . .
C1 N1 Cu1 111.9(2) . .
C1 C2 C3 117.7(3) . .
C1 C2 C7 123.3(3) . .
C3 C2 C7 118.9(3) . .
Dy1 O2W H2WA 112.5 . .
Dy1 O2W H2WB 128.0 . .
H2WA O2W H2WB 107.7 . .
Dy1 O3W H3WA 128.3 . .
Dy1 O3W H3WB 119.8 . .
H3WA O3W H3WB 111.4 . .
C4 C3 C2 119.4(3) . .
C4 C3 H3A 120.3 . .
C2 C3 H3A 120.3 . .
C7 O4 Dy1 144.9(2) . .
C5 C4 C3 119.0(3) . .
C5 C4 H4A 120.5 . .
C3 C4 H4A 120.5 . .
H4WA O4W H4WB 107.7 . .
C8 O5 Dy1 91.86(17) . .
N1 C5 C4 121.9(3) . .
N1 C5 H5A 119.1 . .
C4 C5 H5A 119.1 . .
C8 O6 Dy1 95.31(18) . .
O2 C6 O1 125.2(3) . .
O2 C6 C1 119.2(3) . .
O1 C6 C1 115.6(3) . .
O4 C7 O3 126.0(3) . .
O4 C7 C2 116.0(3) . .
O3 C7 C2 117.9(3) . .
C11 O7 Dy1 151.7(2) . .
C11 O7 Dy1 91.76(17) . 2_766
Dy1 O7 Dy1 116.59(8) . 2_766
O5 C8 O6 120.0(3) . .
O5 C8 C9 121.8(3) . .
O6 C8 C9 118.2(3) . .
O5 C8 Dy1 61.87(16) . .
O6 C8 Dy1 58.12(15) . .
C9 C8 Dy1 175.9(2) . .
C11 O8 Dy1 98.35(17) 2_766 .
C8 C9 C10 112.3(3) . .
C8 C9 H9A 109.2 . .
C10 C9 H9A 109.2 . .
C8 C9 H9B 109.2 . .
C10 C9 H9B 109.2 . .
H9A C9 H9B 107.9 . .
C11 C10 C9 114.6(3) 1_655 .
C11 C10 H10A 108.6 1_655 .
C9 C10 H10A 108.6 . .
C11 C10 H10B 108.6 1_655 .
C9 C10 H10B 108.6 . .
H10A C10 H10B 107.6 . .
O8 C11 O7 118.8(3) 2_766 .
O8 C11 C10 121.3(3) 2_766 1_455
O7 C11 C10 119.8(3) . 1_455
O8 C11 Dy1 56.37(15) 2_766 2_766
O7 C11 Dy1 62.44(15) . 2_766
C10 C11 Dy1 177.5(2) 1_455 2_766

loop_
_geom_bond_atom_site_label_1
_geom_bond_atom_site_label_2
_geom_bond_distance
_geom_bond_site_symmetry_2
Dy1 O2W 2.369(2) .
Dy1 O3W 2.370(2) .
Dy1 O4 2.375(2) .
Dy1 O7 2.385(2) .
Dy1 O1W 2.404(2) .
Dy1 O6 2.414(2) .
Dy1 O8 2.451(2) .
Dy1 O5 2.498(2) .
Dy1 O7 2.583(2) 2_766
Dy1 C8 2.831(3) .
Dy1 C11 2.913(3) 2_766
Cu1 O1 1.939(2) .
Cu1 O1 1.939(2) 2_655
Cu1 N1 1.962(3) .
Cu1 N1 1.962(3) 2_655
O1W H1WA 0.8500 .
O1W H1WB 0.7481 .
O1 C6 1.271(4) .
C1 N1 1.351(4) .
C1 C2 1.379(4) .
C1 C6 1.520(4) .
N1 C5 1.327(4) .
O2 C6 1.232(4) .
C2 C3 1.401(4) .
C2 C7 1.512(4) .
O2W H2WA 0.8499 .
O2W H2WB 0.8500 .
O3 C7 1.248(4) .
O3W H3WA 0.7782 .
O3W H3WB 0.8500 .
C3 C4 1.382(5) .
C3 H3A 0.9300 .
O4 C7 1.248(4) .
C4 C5 1.376(5) .
C4 H4A 0.9300 .
O4W H4WA 0.8500 .
O4W H4WB 0.8499 .
O5 C8 1.254(4) .
C5 H5A 0.9300 .
O6 C8 1.272(4) .
O7 C11 1.268(3) .
O7 Dy1 2.583(2) 2_766
C8 C9 1.512(4) .
O8 C11 1.257(4) 2_766
C9 C10 1.524(4) .
C9 H9A 0.9700 .
C9 H9B 0.9700 .
C10 C11 1.503(4) 1_655
C10 H10A 0.9700 .
C10 H10B 0.9700 .
C11 O8 1.257(4) 2_766
C11 C10 1.503(4) 1_455
C11 Dy1 2.913(3) 2_766

loop_
_geom_torsion_atom_site_label_1
_geom_torsion_atom_site_label_2
_geom_torsion_atom_site_label_3
_geom_torsion_atom_site_label_4
_geom_torsion
_geom_torsion_site_symmetry_1
_geom_torsion_site_symmetry_4
O1 Cu1 O1 C6 -52(11) 2_655 .
N1 Cu1 O1 C6 3.8(2) . .
N1 Cu1 O1 C6 -176.2(2) 2_655 .
C2 C1 N1 C5 0.4(5) . .
C6 C1 N1 C5 -175.8(3) . .
C2 C1 N1 Cu1 -178.1(2) . .
C6 C1 N1 Cu1 5.7(3) . .
O1 Cu1 N1 C5 176.4(3) . .
O1 Cu1 N1 C5 -3.6(3) 2_655 .
N1 Cu1 N1 C5 38(7) 2_655 .
O1 Cu1 N1 C1 -5.2(2) . .
O1 Cu1 N1 C1 174.8(2) 2_655 .
N1 Cu1 N1 C1 -144(7) 2_655 .
N1 C1 C2 C3 -4.5(5) . .
C6 C1 C2 C3 171.3(3) . .
N1 C1 C2 C7 173.8(3) . .
C6 C1 C2 C7 -10.4(5) . .
C1 C2 C3 C4 4.7(5) . .
C7 C2 C3 C4 -173.7(3) . .
O2W Dy1 O4 C7 -90.5(4) . .
O3W Dy1 O4 C7 -174.3(4) . .
O7 Dy1 O4 C7 -156.6(3) . .
O1W Dy1 O4 C7 7.3(3) . .
O6 Dy1 O4 C7 31.9(4) . .
O8 Dy1 O4 C7 91.6(4) . .
O5 Dy1 O4 C7 -43.8(4) . .
O7 Dy1 O4 C7 125.8(3) 2_766 .
C8 Dy1 O4 C7 -11.0(4) . .
C11 Dy1 O4 C7 107.6(4) 2_766 .
C2 C3 C4 C5 -1.0(5) . .
O2W Dy1 O5 C8 177.5(2) . .
O3W Dy1 O5 C8 -132.03(18) . .
O4 Dy1 O5 C8 130.48(18) . .
O7 Dy1 O5 C8 -88.47(18) . .
O1W Dy1 O5 C8 80.27(18) . .
O6 Dy1 O5 C8 0.88(17) . .
O8 Dy1 O5 C8 20.6(2) . .
O7 Dy1 O5 C8 -39.0(2) 2_766 .
C11 Dy1 O5 C8 -12.2(2) 2_766 .
C1 N1 C5 C4 3.6(5) . .
Cu1 N1 C5 C4 -178.2(3) . .
C3 C4 C5 N1 -3.2(5) . .
O2W Dy1 O6 C8 -4.8(2) . .
O3W Dy1 O6 C8 115.9(2) . .
O4 Dy1 O6 C8 -108.77(19) . .
O7 Dy1 O6 C8 76.92(18) . .
O1W Dy1 O6 C8 -84.15(18) . .
O8 Dy1 O6 C8 -166.55(18) . .
O5 Dy1 O6 C8 -0.87(16) . .
O7 Dy1 O6 C8 141.97(18) 2_766 .
C11 Dy1 O6 C8 168.53(19) 2_766 .
Cu1 O1 C6 O2 -179.7(2) . .
Cu1 O1 C6 C1 -1.6(3) . .
N1 C1 C6 O2 175.4(3) . .
C2 C1 C6 O2 -0.7(5) . .
N1 C1 C6 O1 -2.8(4) . .
C2 C1 C6 O1 -179.0(3) . .
Dy1 O4 C7 O3 -19.9(6) . .
Dy1 O4 C7 C2 164.6(2) . .
C1 C2 C7 O4 -72.0(4) . .
C3 C2 C7 O4 106.3(3) . .
C1 C2 C7 O3 112.0(4) . .
C3 C2 C7 O3 -69.6(4) . .
O2W Dy1 O7 C11 21.7(4) . .
O3W Dy1 O7 C11 99.5(4) . .
O4 Dy1 O7 C11 82.2(4) . .
O1W Dy1 O7 C11 -69.2(4) . .
O6 Dy1 O7 C11 -103.3(4) . .
O8 Dy1 O7 C11 179.5(4) . .
O5 Dy1 O7 C11 -49.3(4) . .
O7 Dy1 O7 C11 -179.4(5) 2_766 .
C8 Dy1 O7 C11 -76.5(4) . .
C11 Dy1 O7 C11 -179.5(4) 2_766 .
O2W Dy1 O7 Dy1 -158.92(10) . 2_766
O3W Dy1 O7 Dy1 -81.11(10) . 2_766
O4 Dy1 O7 Dy1 -98.43(13) . 2_766
O1W Dy1 O7 Dy1 110.15(14) . 2_766
O6 Dy1 O7 Dy1 76.08(9) . 2_766
O8 Dy1 O7 Dy1 -1.09(12) . 2_766
O5 Dy1 O7 Dy1 130.06(11) . 2_766
O7 Dy1 O7 Dy1 0.000(2) 2_766 2_766
C8 Dy1 O7 Dy1 102.85(11) . 2_766
C11 Dy1 O7 Dy1 -0.12(10) 2_766 2_766
Dy1 O5 C8 O6 -1.5(3) . .
Dy1 O5 C8 C9 177.9(3) . .
Dy1 O6 C8 O5 1.6(3) . .
Dy1 O6 C8 C9 -177.9(2) . .
O2W Dy1 C8 O5 -2.42(19) . .
O3W Dy1 C8 O5 77.4(2) . .
O4 Dy1 C8 O5 -73.2(2) . .
O7 Dy1 C8 O5 84.29(18) . .
O1W Dy1 C8 O5 -91.48(19) . .
O6 Dy1 C8 O5 -178.4(3) . .
O8 Dy1 C8 O5 -164.36(17) . .
O7 Dy1 C8 O5 145.29(18) 2_766 .
C11 Dy1 C8 O5 170.17(17) 2_766 .
O2W Dy1 C8 O6 176.01(17) . .
O3W Dy1 C8 O6 -104.2(2) . .
O4 Dy1 C8 O6 105.26(19) . .
O7 Dy1 C8 O6 -97.28(18) . .
O1W Dy1 C8 O6 86.95(18) . .
O8 Dy1 C8 O6 14.07(19) . .
O5 Dy1 C8 O6 178.4(3) . .
O7 Dy1 C8 O6 -36.28(18) 2_766 .
C11 Dy1 C8 O6 -11.40(19) 2_766 .
O2W Dy1 C8 C9 -157(3) . .
O3W Dy1 C8 C9 -77(3) . .
O4 Dy1 C8 C9 132(3) . .
O7 Dy1 C8 C9 -70(3) . .
O1W Dy1 C8 C9 114(3) . .
O6 Dy1 C8 C9 27(3) . .
O8 Dy1 C8 C9 41(3) . .
O5 Dy1 C8 C9 -154(3) . .
O7 Dy1 C8 C9 -9(3) 2_766 .
C11 Dy1 C8 C9 16(3) 2_766 .
O2W Dy1 O8 C11 136.24(19) . 2_766
O3W Dy1 O8 C11 71.75(18) . 2_766
O4 Dy1 O8 C11 140.14(19) . 2_766
O7 Dy1 O8 C11 2.3(2) . 2_766
O1W Dy1 O8 C11 -146.36(18) . 2_766
O6 Dy1 O8 C11 -73.34(18) . 2_766
O5 Dy1 O8 C11 -89.10(19) . 2_766
O7 Dy1 O8 C11 1.01(16) 2_766 2_766
C8 Dy1 O8 C11 -79.64(18) . 2_766
O5 C8 C9 C10 131.0(3) . .
O6 C8 C9 C10 -49.5(4) . .
Dy1 C8 C9 C10 -76(3) . .
C8 C9 C10 C11 66.9(4) . 1_655
Dy1 O7 C11 O8 177.8(3) . 2_766
Dy1 O7 C11 O8 -1.7(3) 2_766 2_766
Dy1 O7 C11 C10 0.5(6) . 1_455
Dy1 O7 C11 C10 -178.9(2) 2_766 1_455
Dy1 O7 C11 Dy1 179.5(4) . 2_766
